data_7236038
loop_
_publ_author_name
'Bhattacharya, Sudeshna'
'Bala, Sukhen'
'Mondal, Raju'

_publ_section_title
;
 Design of chiral Co(ii)-MOFs and their application in environmental
 remediation and waste water treatment
;
_journal_issue 30
_journal_name_full 'RSC Advances'
_journal_page_first 25149
_journal_paper_doi 10.1039/C5RA26154F
_journal_volume 6
_journal_year 2016
_chemical_formula_sum 'C30 H24 Co N6 O6'
_chemical_formula_weight 623.48
_space_group_crystal_system tetragonal
_space_group_IT_number 122
_space_group_name_Hall 'I -4 2bw'
_space_group_name_H-M_alt 'I -4 2 d'
_atom_sites_solution_hydrogens geom
_audit_creation_method SHELXL-2013
_audit_update_record
;
2015-11-03 deposited with the CCDC.
2016-02-19 downloaded from the CCDC.
;
_cell_angle_alpha 90
_cell_angle_beta 90
_cell_angle_gamma 90
_cell_formula_units_Z 8
_cell_length_a 25.1433(7)
_cell_length_b 25.1433(7)
_cell_length_c 10.6879(3)
_cell_measurement_reflns_used 11325
_cell_measurement_temperature 120(2)
_cell_measurement_theta_max 27.47
_cell_measurement_theta_min 2.25
_cell_volume 6756.7(3)
_computing_cell_refinement 'Bruker APEX-2'
_computing_data_collection 'Bruker APEX-2'
_computing_data_reduction 'Bruker SHELXTL'
_computing_molecular_graphics 'Bruker SHELXTL'
_computing_publication_material 'Bruker SHELXTL'
_computing_structure_refinement 'SHELXL-2013 (Sheldrick, 2013)'
_computing_structure_solution 'SHELXL-2013 (Sheldrick, 2013)'
_diffrn_ambient_temperature 120(2)
_diffrn_detector_area_resol_mean 8
_diffrn_measured_fraction_theta_full 0.992
_diffrn_measured_fraction_theta_max 0.992
_diffrn_measurement_device_type 'Bruker APEX-2 CCD area detector'
_diffrn_measurement_method '/w scans'
_diffrn_radiation_type MoK\a
_diffrn_radiation_wavelength 0.71073
_diffrn_reflns_av_R_equivalents 0.0615
_diffrn_reflns_av_unetI/netI 0.0250
_diffrn_reflns_Laue_measured_fraction_full 0.992
_diffrn_reflns_Laue_measured_fraction_max 0.992
_diffrn_reflns_limit_h_max 28
_diffrn_reflns_limit_h_min -30
_diffrn_reflns_limit_k_max 30
_diffrn_reflns_limit_k_min -30
_diffrn_reflns_limit_l_max 12
_diffrn_reflns_limit_l_min -12
_diffrn_reflns_number 46664
_diffrn_reflns_point_group_measured_fraction_full 0.995
_diffrn_reflns_point_group_measured_fraction_max 0.995
_diffrn_reflns_theta_full 25.242
_diffrn_reflns_theta_max 25.416
_diffrn_reflns_theta_min 1.620
_exptl_absorpt_coefficient_mu 0.554
_exptl_absorpt_correction_T_max 1.0000
_exptl_absorpt_correction_T_min 0.8526
_exptl_absorpt_correction_type multi-scan
_exptl_absorpt_process_details 'SADABS v.2.03 (Bruker, 2001), wR2(int)=0.0894 before correction'
_exptl_crystal_colour Purple
_exptl_crystal_density_diffrn 1.226
_exptl_crystal_density_meas ?
_exptl_crystal_density_method 'not measured'
_exptl_crystal_description Block
_exptl_crystal_F_000 2568
_exptl_crystal_size_max 0.30
_exptl_crystal_size_mid 0.24
_exptl_crystal_size_min 0.22
_refine_diff_density_max 0.567
_refine_diff_density_min -0.282
_refine_diff_density_rms 0.100
_refine_ls_abs_structure_details
;
 Flack x determined using 1207 quotients [(I+)-(I-)]/[(I+)+(I-)]
 (Parsons and Flack (2004), Acta Cryst. A60, s61).
;
_refine_ls_abs_structure_Flack 0.012(7)
_refine_ls_extinction_method none
_refine_ls_goodness_of_fit_ref 1.073
_refine_ls_hydrogen_treatment constr
_refine_ls_matrix_type full
_refine_ls_number_parameters 195
_refine_ls_number_reflns 3100
_refine_ls_number_restraints 0
_refine_ls_restrained_S_all 1.073
_refine_ls_R_factor_all 0.0464
_refine_ls_R_factor_gt 0.0414
_refine_ls_shift/su_max 0.001
_refine_ls_shift/su_mean 0.000
_refine_ls_structure_factor_coef Fsqd
_refine_ls_weighting_details 'w=1/[\s^2^(Fo^2^)+(0.0862P)^2^+0.9434P] where P=(Fo^2^+2Fc^2^)/3'
_refine_ls_weighting_scheme calc
_refine_ls_wR_factor_gt 0.1120
_refine_ls_wR_factor_ref 0.1174
_reflns_Friedel_coverage 0.810
_reflns_Friedel_fraction_full 0.998
_reflns_Friedel_fraction_max 0.997
_reflns_number_gt 2842
_reflns_number_total 3100
_reflns_threshold_expression 'I > 2\s(I)'
_cod_data_source_file c5ra26154f2.cif
_cod_data_source_block 12sbj044_0m
_cod_depositor_comments
;
The following automatic conversions were performed:

data item '_exptl_crystal_density_meas' value 'not measured' was
changed to '?' -- the value is perceived as not measured.

Automatic conversion script
Id: cif_fix_values 6909 2019-04-08 15:41:33Z antanas 
;
_cod_original_cell_volume 6756.7(4)
_cod_database_code 7236038
_shelx_space_group_comment
;
The symmetry employed for this shelxl refinement is uniquely defined
by the following loop, which should always be used as a source of
symmetry information in preference to the above space-group names.
They are only intended as comments.
;
_shelxl_version_number 2013-4

loop_
_space_group_symop_operation_xyz
'x, y, z'
'-x, -y, z'
'y, -x, -z'
'-y, x, -z'
'-x+1/2, y, -z+3/4'
'x+1/2, -y, -z+3/4'
'-y+1/2, -x, z+3/4'
'y+1/2, x, z+3/4'
'x+1/2, y+1/2, z+1/2'
'-x+1/2, -y+1/2, z+1/2'
'y+1/2, -x+1/2, -z+1/2'
'-y+1/2, x+1/2, -z+1/2'
'-x+1, y+1/2, -z+5/4'
'x+1, -y+1/2, -z+5/4'
'-y+1, -x+1/2, z+5/4'
'y+1, x+1/2, z+5/4'

loop_
_atom_site_label
_atom_site_type_symbol
_atom_site_fract_x
_atom_site_fract_y
_atom_site_fract_z
_atom_site_U_iso_or_equiv
_atom_site_adp_type
_atom_site_occupancy
_atom_site_site_symmetry_order
_atom_site_calc_flag
_atom_site_refinement_flags_posn
_atom_site_refinement_flags_adp
_atom_site_refinement_flags_occupancy
Co1 Co 0.43964(3) 0.2500 0.1250 0.0306(2) Uani 1 2 d S T P
O2 O 0.37736(11) 0.21775(12) 0.0083(3) 0.0436(7) Uani 1 1 d . . .
O1 O 0.50123(11) 0.22531(12) 0.0039(3) 0.0441(7) Uani 1 1 d . . .
O3 O 0.55576(12) 0.28852(11) -0.0667(3) 0.0446(8) Uani 1 1 d . . .
N3 N 0.34855(12) 0.14639(13) 0.1196(4) 0.0368(7) Uani 1 1 d . . .
H333 H 0.3222 0.1252 0.1308 0.044 Uiso 1 1 calc R U .
C7 C 0.54685(15) 0.24338(16) -0.0185(4) 0.0345(9) Uani 1 1 d . . .
C12 C 0.34380(15) 0.18290(16) 0.0302(4) 0.0347(9) Uani 1 1 d . . .
C13 C 0.29489(15) 0.17998(15) -0.0492(4) 0.0338(9) Uani 1 1 d . . .
C11 C 0.39327(15) 0.13963(16) 0.1975(4) 0.0345(9) Uani 1 1 d . . .
C15 C 0.24427(18) 0.17920(18) 0.0039(4) 0.0460(10) Uani 1 1 d . . .
H15 H 0.2405 0.1778 0.0904 0.069 Uiso 1 1 calc R U .
C10 C 0.40295(18) 0.09574(16) 0.2724(5) 0.0434(10) Uani 1 1 d . . .
H10 H 0.3822 0.0653 0.2807 0.052 Uiso 1 1 calc R U .
C14 C 0.30028(18) 0.1805(2) -0.1782(5) 0.0499(12) Uani 1 1 d . . .
H14 H 0.3340 0.1817 -0.2139 0.075 Uiso 1 1 calc R U .
C6 C 0.63563(16) 0.22540(19) 0.0873(4) 0.0444(11) Uani 1 1 d . . .
C1 C 0.59413(16) 0.20905(18) 0.0071(4) 0.0407(10) Uani 1 1 d . . .
C5 C 0.68051(19) 0.1925(2) 0.0942(5) 0.0589(14) Uani 1 1 d . . .
H5 H 0.7082 0.2020 0.1475 0.071 Uiso 1 1 calc R U .
C3 C 0.6442(3) 0.1316(2) -0.0522(6) 0.0679(17) Uani 1 1 d . . .
H3 H 0.6471 0.1006 -0.0992 0.082 Uiso 1 1 calc R U .
C2 C 0.5986(2) 0.1623(2) -0.0602(5) 0.0533(12) Uani 1 1 d . . .
H2 H 0.5708 0.1514 -0.1113 0.064 Uiso 1 1 calc R U .
C4 C 0.6849(2) 0.1466(3) 0.0245(6) 0.0687(16) Uani 1 1 d . . .
H4 H 0.7155 0.1260 0.0297 0.082 Uiso 1 1 calc R U .
N1 N 0.43137(12) 0.17607(13) 0.2089(3) 0.0345(7) Uani 1 1 d . . .
N2 N 0.46567(14) 0.15516(14) 0.2918(4) 0.0413(9) Uani 1 1 d . . .
H222 H 0.4943 0.1707 0.3164 0.050 Uiso 1 1 calc R U .
C9 C 0.44982(18) 0.10706(17) 0.3315(5) 0.0462(11) Uani 1 1 d . . .
C8 C 0.4810(2) 0.0768(2) 0.4278(6) 0.0693(17) Uani 1 1 d . . .
H8A H 0.5127 0.0961 0.4482 0.104 Uiso 1 1 calc R U .
H8B H 0.4903 0.0425 0.3950 0.104 Uiso 1 1 calc R U .
H8C H 0.4597 0.0723 0.5017 0.104 Uiso 1 1 calc R U .

loop_
_atom_site_aniso_label
_atom_site_aniso_U_11
_atom_site_aniso_U_22
_atom_site_aniso_U_33
_atom_site_aniso_U_23
_atom_site_aniso_U_13
_atom_site_aniso_U_12
Co1 0.0185(3) 0.0246(4) 0.0486(4) 0.0085(3) 0.000 0.000
O2 0.0321(15) 0.0424(17) 0.0564(18) 0.0164(14) -0.0100(13) -0.0160(13)
O1 0.0251(14) 0.0404(16) 0.0667(19) -0.0017(15) 0.0105(14) -0.0049(12)
O3 0.0280(15) 0.0322(15) 0.074(2) 0.0070(14) 0.0056(15) -0.0030(12)
N3 0.0266(15) 0.0319(16) 0.0519(18) 0.0103(16) -0.0074(16) -0.0090(13)
C7 0.0249(18) 0.035(2) 0.043(2) -0.0010(17) 0.0015(15) -0.0021(17)
C12 0.0254(19) 0.029(2) 0.049(2) 0.0016(17) -0.0022(17) -0.0009(15)
C13 0.0282(19) 0.0225(18) 0.051(2) 0.0000(16) -0.0061(17) -0.0030(15)
C11 0.0254(18) 0.0268(19) 0.051(2) 0.0066(16) -0.0045(17) -0.0030(15)
C15 0.034(2) 0.057(3) 0.047(2) 0.011(2) -0.003(2) 0.002(2)
C10 0.037(2) 0.028(2) 0.066(3) 0.010(2) -0.003(2) -0.0044(17)
C14 0.028(2) 0.063(3) 0.058(3) -0.006(2) 0.001(2) -0.005(2)
C6 0.024(2) 0.052(3) 0.057(3) 0.008(2) 0.0043(18) 0.0017(18)
C1 0.031(2) 0.040(2) 0.051(2) 0.0066(19) 0.0061(19) 0.0078(18)
C5 0.030(2) 0.077(4) 0.069(3) 0.010(3) 0.003(2) 0.011(2)
C3 0.078(4) 0.055(3) 0.071(4) 0.008(3) 0.024(3) 0.025(3)
C2 0.056(3) 0.043(3) 0.061(3) 0.000(2) 0.004(2) 0.009(2)
C4 0.049(3) 0.077(4) 0.080(4) 0.015(3) 0.017(3) 0.030(3)
N1 0.0250(17) 0.0276(16) 0.0510(18) 0.0095(14) -0.0046(14) 0.0011(13)
N2 0.0275(17) 0.0358(19) 0.060(2) 0.0131(17) -0.0095(16) -0.0022(15)
C9 0.040(2) 0.030(2) 0.069(3) 0.0153(19) -0.009(2) 0.0025(18)
C8 0.057(3) 0.061(3) 0.090(4) 0.038(3) -0.017(3) 0.004(3)

loop_
_atom_type_symbol
_atom_type_description
_atom_type_scat_dispersion_real
_atom_type_scat_dispersion_imag
_atom_type_scat_source
C C 0.0033 0.0016 'International Tables Vol C Tables 4.2.6.8 and 6.1.1.4'
H H 0.0000 0.0000 'International Tables Vol C Tables 4.2.6.8 and 6.1.1.4'
N N 0.0061 0.0033 'International Tables Vol C Tables 4.2.6.8 and 6.1.1.4'
O O 0.0106 0.0060 'International Tables Vol C Tables 4.2.6.8 and 6.1.1.4'
Co Co 0.3494 0.9721 'International Tables Vol C Tables 4.2.6.8 and 6.1.1.4'

loop_
_geom_angle_atom_site_label_1
_geom_angle_atom_site_label_2
_geom_angle_atom_site_label_3
_geom_angle
_geom_angle_site_symmetry_1
_geom_angle_site_symmetry_3
N1 Co1 N1 168.50(18) . 14_454
N1 Co1 O1 94.12(13) . 14_454
N1 Co1 O1 94.31(13) 14_454 14_454
N1 Co1 O1 94.31(13) . .
N1 Co1 O1 94.12(13) 14_454 .
O1 Co1 O1 85.65(18) 14_454 .
N1 Co1 O2 90.80(12) . 14_454
N1 Co1 O2 80.84(12) 14_454 14_454
O1 Co1 O2 93.86(12) 14_454 14_454
O1 Co1 O2 174.89(12) . 14_454
N1 Co1 O2 80.84(12) . .
N1 Co1 O2 90.80(12) 14_454 .
O1 Co1 O2 174.89(12) 14_454 .
O1 Co1 O2 93.86(12) . .
O2 Co1 O2 87.07(18) 14_454 .
C12 O2 Co1 130.6(3) . .
C7 O1 Co1 132.8(3) . .
C12 N3 C11 125.4(3) . .
C12 N3 H333 117.3 . .
C11 N3 H333 117.3 . .
O1 C7 O3 124.3(4) . .
O1 C7 C1 118.8(4) . .
O3 C7 C1 116.9(3) . .
O2 C12 N3 124.2(4) . .
O2 C12 C13 119.2(4) . .
N3 C12 C13 116.6(3) . .
C14 C13 C15 119.7(4) . .
C14 C13 C12 118.9(4) . .
C15 C13 C12 121.4(4) . .
N1 C11 C10 111.6(4) . .
N1 C11 N3 123.1(3) . .
C10 C11 N3 125.3(4) . .
C14 C15 C13 120.1(4) 5_554 .
C14 C15 H15 120.0 5_554 .
C13 C15 H15 120.0 . .
C9 C10 C11 104.6(4) . .
C9 C10 H10 127.7 . .
C11 C10 H10 127.7 . .
C15 C14 C13 120.2(4) 5_554 .
C15 C14 H14 119.9 5_554 .
C13 C14 H14 119.9 . .
C5 C6 C1 117.1(5) . .
C5 C6 C6 117.7(4) . 14_454
C1 C6 C6 125.1(3) . 14_454
C2 C1 C6 120.2(4) . .
C2 C1 C7 117.4(4) . .
C6 C1 C7 122.1(4) . .
C4 C5 C6 122.0(5) . .
C4 C5 H5 119.0 . .
C6 C5 H5 119.0 . .
C4 C3 C2 120.2(5) . .
C4 C3 H3 119.9 . .
C2 C3 H3 119.9 . .
C1 C2 C3 120.7(5) . .
C1 C2 H2 119.7 . .
C3 C2 H2 119.7 . .
C3 C4 C5 119.7(5) . .
C3 C4 H4 120.1 . .
C5 C4 H4 120.1 . .
C11 N1 N2 104.7(3) . .
C11 N1 Co1 130.5(3) . .
N2 N1 Co1 124.9(3) . .
C9 N2 N1 111.7(4) . .
C9 N2 H222 124.1 . .
N1 N2 H222 124.1 . .
N2 C9 C10 107.3(4) . .
N2 C9 C8 121.3(4) . .
C10 C9 C8 131.3(4) . .
C9 C8 H8A 109.5 . .
C9 C8 H8B 109.5 . .
H8A C8 H8B 109.5 . .
C9 C8 H8C 109.5 . .
H8A C8 H8C 109.5 . .
H8B C8 H8C 109.5 . .

loop_
_geom_bond_atom_site_label_1
_geom_bond_atom_site_label_2
_geom_bond_distance
_geom_bond_site_symmetry_2
Co1 N1 2.074(3) .
Co1 N1 2.074(3) 14_454
Co1 O1 2.111(3) 14_454
Co1 O1 2.111(3) .
Co1 O2 2.160(3) 14_454
Co1 O2 2.160(3) .
O2 C12 1.239(5) .
O1 C7 1.257(5) .
O3 C7 1.266(5) .
N3 C12 1.331(5) .
N3 C11 1.409(5) .
N3 H333 0.8600 .
C7 C1 1.494(5) .
C12 C13 1.496(6) .
C13 C14 1.385(6) .
C13 C15 1.394(6) .
C11 N1 1.331(5) .
C11 C10 1.385(6) .
C15 C14 1.382(7) 5_554
C15 H15 0.9300 .
C10 C9 1.367(7) .
C10 H10 0.9300 .
C14 C15 1.383(7) 5_554
C14 H14 0.9300 .
C6 C5 1.401(6) .
C6 C1 1.411(6) .
C6 C6 1.476(10) 14_454
C1 C2 1.382(7) .
C5 C4 1.379(8) .
C5 H5 0.9300 .
C3 C4 1.364(9) .
C3 C2 1.385(8) .
C3 H3 0.9300 .
C2 H2 0.9300 .
C4 H4 0.9300 .
N1 N2 1.343(5) .
N2 C9 1.342(6) .
N2 H222 0.8600 .
C9 C8 1.501(6) .
C8 H8A 0.9600 .
C8 H8B 0.9600 .
C8 H8C 0.9600 .
